data_7231532
loop_
_publ_author_name
'Maity, Rahul'
'Chakraborty, Debanjan'
'Nandi, Shyamapada'
'Rinku, Kushwaha'
'Vaidhyanathan, Ramanathan'

_publ_section_title
;
 Microporous mixed-metal mixed-ligand metal organic framework for
 selective CO2 capture
;
_journal_issue 39
_journal_name_full CrystEngComm
_journal_page_first 6088
_journal_paper_doi 10.1039/C8CE00752G
_journal_volume 20
_journal_year 2018
_chemical_formula_moiety 'C54 H36 Ce3 N3 Na3 O28'
_chemical_formula_sum 'C54 H36 Ce3 N3 Na3 O28'
_chemical_formula_weight 1664.19
_chemical_name_common 'Sodium cerium iminodiacetato biphenyl dicarboxylate'
_chemical_name_systematic 'Sodium cerium iminodiacetato biphenyl dicarboxylate'
_space_group_crystal_system trigonal
_space_group_IT_number 155
_space_group_name_Hall 'R 3 2"'
_space_group_name_H-M_alt 'R 3 2 :H'
_symmetry_space_group_name_Hall 'R 3 2"'
_symmetry_space_group_name_H-M 'R 3 2 :H'
_atom_sites_solution_hydrogens geom
_audit_creation_method SHELXL-2014/7
_audit_update_record
;
2018-09-16 deposited with the CCDC.
2018-09-18 downloaded from the CCDC.
;
_cell_angle_alpha 90
_cell_angle_beta 90
_cell_angle_gamma 120
_cell_formula_units_Z 3
_cell_length_a 12.8523(4)
_cell_length_b 12.8523(4)
_cell_length_c 45.7558(17)
_cell_measurement_reflns_used 2862
_cell_measurement_temperature 100(2)
_cell_measurement_theta_max 72.254
_cell_measurement_theta_min 4.417
_cell_volume 6545.4(4)
_computing_cell_refinement 'SHELXTL Suite'
_computing_data_collection 'Bruker APEXIII'
_computing_data_reduction 'Bruker SAINT'
_computing_molecular_graphics 'Diamond 3.0'
_computing_structure_refinement 'SHELXL-2014/7 (Sheldrick, 2014)'
_computing_structure_solution 'SHELXL-2014/7 (Sheldrick, 2014)'
_diffrn_ambient_temperature 100(2)
_diffrn_measured_fraction_theta_full 0.995
_diffrn_measured_fraction_theta_max 0.995
_diffrn_measurement_device_type microfocus
_diffrn_measurement_method APEXIII
_diffrn_radiation_type CuK\a
_diffrn_radiation_wavelength 1.54178
_diffrn_reflns_av_R_equivalents 0.0410
_diffrn_reflns_av_unetI/netI 0.0319
_diffrn_reflns_Laue_measured_fraction_full 0.995
_diffrn_reflns_Laue_measured_fraction_max 0.995
_diffrn_reflns_limit_h_max 15
_diffrn_reflns_limit_h_min -15
_diffrn_reflns_limit_k_max 15
_diffrn_reflns_limit_k_min -15
_diffrn_reflns_limit_l_max 56
_diffrn_reflns_limit_l_min -56
_diffrn_reflns_number 17802
_diffrn_reflns_point_group_measured_fraction_full 0.994
_diffrn_reflns_point_group_measured_fraction_max 0.993
_diffrn_reflns_theta_full 67.679
_diffrn_reflns_theta_max 72.254
_diffrn_reflns_theta_min 4.417
_diffrn_source 'fine-focus sealed tube'
_exptl_absorpt_coefficient_mu 12.578
_exptl_absorpt_correction_T_max 0.002
_exptl_absorpt_correction_T_min 0.000
_exptl_absorpt_correction_type multi-scan
_exptl_absorpt_process_details SADABS,2008
_exptl_crystal_colour colorless
_exptl_crystal_density_diffrn 1.267
_exptl_crystal_description Prismatic
_exptl_crystal_F_000 2436
_exptl_crystal_size_max 0.8
_exptl_crystal_size_mid 0.6
_exptl_crystal_size_min 0.5
_refine_diff_density_max 1.276
_refine_diff_density_min -0.906
_refine_diff_density_rms 0.210
_refine_ls_abs_structure_details
;
 Flack x determined using 1194 quotients [(I+)-(I-)]/[(I+)+(I-)]
 (Parsons, Flack and Wagner, Acta Cryst. B69 (2013) 249-259).
;
_refine_ls_abs_structure_Flack 0.007(5)
_refine_ls_extinction_coef 0.00024(4)
_refine_ls_extinction_expression Fc^*^=kFc[1+0.001xFc^2^\l^3^/sin(2\q)]^-1/4^
_refine_ls_extinction_method 'SHELXL-2014/7 (Sheldrick 2014'
_refine_ls_goodness_of_fit_ref 1.193
_refine_ls_hydrogen_treatment constr
_refine_ls_matrix_type full
_refine_ls_number_parameters 141
_refine_ls_number_reflns 2862
_refine_ls_number_restraints 0
_refine_ls_restrained_S_all 1.193
_refine_ls_R_factor_all 0.0359
_refine_ls_R_factor_gt 0.0357
_refine_ls_shift/su_max 0.001
_refine_ls_shift/su_mean 0.000
_refine_ls_structure_factor_coef Fsqd
_refine_ls_weighting_details 'w=1/[\s^2^(Fo^2^)+(0.0560P)^2^+105.4796P] where P=(Fo^2^+2Fc^2^)/3'
_refine_ls_weighting_scheme calc
_refine_ls_wR_factor_gt 0.1199
_refine_ls_wR_factor_ref 0.1200
_reflns_Friedel_coverage 0.750
_reflns_Friedel_fraction_full 0.992
_reflns_Friedel_fraction_max 0.990
_reflns_number_gt 2834
_reflns_number_total 2862
_reflns_threshold_expression 'I > 2\s(I)'
_cod_data_source_file c8ce00752g2.cif
_cod_data_source_block R_1059_TRY1_0m
_cod_depositor_comments 'Adding full bibliography for 7231532.cif.'
_cod_original_cell_volume 6545.4(5)
_cod_database_code 7231532
_shelx_shelxl_version_number 2014/7
_shelx_space_group_comment
;
The symmetry employed for this shelxl refinement is uniquely defined
by the following loop, which should always be used as a source of
symmetry information in preference to the above space-group names.
They are only intended as comments.
;
_shelx_estimated_absorpt_t_min 0.000
_shelx_estimated_absorpt_t_max 0.002
_exptl_absorpt_special_details multi-scan

loop_
_space_group_symop_operation_xyz
'x, y, z'
'-y, x-y, z'
'-x+y, -x, z'
'x-y, -y, -z'
'y, x, -z'
'-x, -x+y, -z'
'x+2/3, y+1/3, z+1/3'
'-y+2/3, x-y+1/3, z+1/3'
'-x+y+2/3, -x+1/3, z+1/3'
'x-y+2/3, -y+1/3, -z+1/3'
'y+2/3, x+1/3, -z+1/3'
'-x+2/3, -x+y+1/3, -z+1/3'
'x+1/3, y+2/3, z+2/3'
'-y+1/3, x-y+2/3, z+2/3'
'-x+y+1/3, -x+2/3, z+2/3'
'x-y+1/3, -y+2/3, -z+2/3'
'y+1/3, x+2/3, -z+2/3'
'-x+1/3, -x+y+2/3, -z+2/3'

loop_
_atom_site_label
_atom_site_type_symbol
_atom_site_fract_x
_atom_site_fract_y
_atom_site_fract_z
_atom_site_U_iso_or_equiv
_atom_site_adp_type
_atom_site_occupancy
_atom_site_site_symmetry_order
_atom_site_calc_flag
_atom_site_refinement_flags_posn
_atom_site_refinement_flags_adp
_atom_site_refinement_flags_occupancy
C1 C 1.1251(9) 0.2586(7) 0.89409(16) 0.0147(16) Uani 1 1 d . . .
C2 C 1.0884(8) 0.2444(8) 0.92559(18) 0.0181(18) Uani 1 1 d . . .
C3 C 0.9715(9) 0.1578(9) 0.9337(2) 0.026(2) Uani 1 1 d . . .
H3 H 0.9162 0.1096 0.9196 0.031 Uiso 1 1 calc R U .
C4 C 0.9385(10) 0.1443(10) 0.9631(2) 0.034(3) Uani 1 1 d . . .
H4 H 0.8613 0.0856 0.9684 0.041 Uiso 1 1 calc R U .
C5 C 1.0176(10) 0.2159(10) 0.98440(19) 0.026(2) Uani 1 1 d . . .
C6 C 1.1349(10) 0.3047(11) 0.9760(2) 0.029(2) Uani 1 1 d . . .
H6 H 1.1893 0.3547 0.9901 0.035 Uiso 1 1 calc R U .
C7 C 1.1686(8) 0.3172(9) 0.94698(18) 0.0239(19) Uani 1 1 d . . .
H7 H 1.2461 0.3753 0.9417 0.029 Uiso 1 1 calc R U .
C8 C 0.8783(8) 0.1334(8) 0.82149(18) 0.0167(17) Uani 1 1 d . . .
C9 C 0.7732(13) 0.1505(11) 0.8264(7) 0.096(10) Uani 1 1 d . . .
H9A H 0.7933 0.2085 0.8420 0.115 Uiso 1 1 calc R U .
H9B H 0.7610 0.1852 0.8088 0.115 Uiso 1 1 calc R U .
Ce1 Ce 1.17776(5) 0.3333 0.8333 0.0084(3) Uani 1 2 d S T P
N2 N 0.6667 0.0499(9) 0.8333 0.033(3) Uani 1 2 d S T P
Na1 Na 1.0000 0.0000 0.85505(11) 0.0110(10) Uani 1 3 d S T P
Na2 Na 1.0000 0.0000 0.7647(5) 0.166(18) Uani 0.5 3 d S T P
O1 O 1.0489(6) 0.1903(5) 0.87511(12) 0.0157(12) Uani 1 1 d . . .
O2 O 1.2299(6) 0.3376(6) 0.88711(12) 0.0213(15) Uani 1 1 d . . .
O3 O 0.9756(5) 0.2234(7) 0.81276(14) 0.0205(12) Uani 1 1 d . . .
O4 O 0.8635(6) 0.0312(6) 0.82651(15) 0.0166(14) Uani 1 1 d . . .
O100 O 0.6667 0.3333 0.8011(17) 0.28(4) Uani 1 3 d S T P
O200 O 1.0000 0.0000 0.6920(17) 0.29(3) Uani 1 3 d S T P

loop_
_atom_site_aniso_label
_atom_site_aniso_U_11
_atom_site_aniso_U_22
_atom_site_aniso_U_33
_atom_site_aniso_U_23
_atom_site_aniso_U_13
_atom_site_aniso_U_12
C1 0.022(5) 0.012(4) 0.013(3) -0.001(3) -0.004(4) 0.010(4)
C2 0.023(5) 0.015(4) 0.016(4) 0.004(3) 0.005(3) 0.009(4)
C3 0.029(5) 0.018(4) 0.016(4) -0.004(4) 0.001(4) 0.001(4)
C4 0.033(6) 0.031(6) 0.018(5) 0.001(4) 0.011(4) 0.001(5)
C5 0.034(5) 0.032(5) 0.013(5) 0.003(4) 0.003(4) 0.017(4)
C6 0.034(5) 0.031(5) 0.016(4) -0.003(4) -0.002(4) 0.012(5)
C7 0.027(5) 0.023(5) 0.014(4) 0.000(3) 0.002(3) 0.006(5)
C8 0.008(4) 0.013(4) 0.025(4) 0.003(4) 0.002(3) 0.002(3)
C9 0.030(7) 0.019(7) 0.25(3) 0.038(10) 0.053(12) 0.017(6)
Ce1 0.0079(3) 0.0059(4) 0.0108(3) 0.0016(2) 0.00082(11) 0.00296(18)
N2 0.012(6) 0.015(5) 0.071(10) 0.004(3) 0.009(6) 0.006(3)
Na1 0.0083(15) 0.0083(15) 0.016(2) 0.000 0.000 0.0042(8)
Na2 0.23(3) 0.23(3) 0.032(11) 0.000 0.000 0.116(15)
O1 0.021(3) 0.011(3) 0.013(3) 0.000(2) 0.000(2) 0.006(2)
O2 0.019(3) 0.022(4) 0.013(3) 0.004(2) 0.000(2) 0.003(3)
O3 0.012(3) 0.017(3) 0.025(3) 0.006(3) -0.002(2) 0.001(3)
O4 0.008(3) 0.009(3) 0.030(3) 0.004(3) -0.002(3) 0.003(2)
O100 0.13(2) 0.13(2) 0.58(12) 0.000 0.000 0.067(12)
O200 0.20(4) 0.20(4) 0.47(11) 0.000 0.000 0.101(18)

loop_
_atom_type_symbol
_atom_type_description
_atom_type_scat_dispersion_real
_atom_type_scat_dispersion_imag
_atom_type_scat_source
C C 0.0181 0.0091 'International Tables Vol C Tables 4.2.6.8 and 6.1.1.4'
H H 0.0000 0.0000 'International Tables Vol C Tables 4.2.6.8 and 6.1.1.4'
Ce Ce -1.8482 9.6596 'International Tables Vol C Tables 4.2.6.8 and 6.1.1.4'
N N 0.0311 0.0180 'International Tables Vol C Tables 4.2.6.8 and 6.1.1.4'
O O 0.0492 0.0322 'International Tables Vol C Tables 4.2.6.8 and 6.1.1.4'
Na Na 0.1353 0.1239 'International Tables Vol C Tables 4.2.6.8 and 6.1.1.4'

loop_
_geom_angle_atom_site_label_1
_geom_angle_atom_site_label_2
_geom_angle_atom_site_label_3
_geom_angle
_geom_angle_site_symmetry_1
_geom_angle_site_symmetry_3
O2 C1 O1 121.8(7) . .
O2 C1 C2 119.2(8) . .
O1 C1 C2 119.0(8) . .
O2 C1 Ce1 60.8(4) . .
O1 C1 Ce1 63.1(4) . .
C2 C1 Ce1 165.1(6) . .
C7 C2 C3 119.2(8) . .
C7 C2 C1 120.8(8) . .
C3 C2 C1 119.9(8) . .
C4 C3 C2 119.5(9) . .
C5 C4 C3 121.6(10) . .
C4 C5 C6 118.6(9) . .
C4 C5 C5 120.9(12) . 6_767
C6 C5 C5 120.4(11) . 6_767
C7 C6 C5 120.0(9) . .
C6 C7 C2 121.0(9) . .
O4 C8 O3 125.3(8) . .
O4 C8 C9 117.0(9) . .
O3 C8 C9 117.7(9) . .
N2 C9 C8 116.6(10) . .
O3 Ce1 O3 78.4(4) 16_556 .
O3 Ce1 O4 82.2(2) 16_556 17_646
O3 Ce1 O4 147.5(2) . 17_646
O3 Ce1 O4 147.5(2) 16_556 3_765
O3 Ce1 O4 82.2(2) . 3_765
O4 Ce1 O4 125.7(3) 17_646 3_765
O3 Ce1 O2 79.2(2) 16_556 .
O3 Ce1 O2 125.3(2) . .
O4 Ce1 O2 75.3(2) 17_646 .
O4 Ce1 O2 91.3(2) 3_765 .
O3 Ce1 O2 125.3(2) 16_556 16_556
O3 Ce1 O2 79.2(2) . 16_556
O4 Ce1 O2 91.3(2) 17_646 16_556
O4 Ce1 O2 75.3(2) 3_765 16_556
O2 Ce1 O2 150.8(3) . 16_556
O3 Ce1 O1 75.9(2) 16_556 16_556
O3 Ce1 O1 78.7(2) . 16_556
O4 Ce1 O1 71.4(2) 17_646 16_556
O4 Ce1 O1 125.3(2) 3_765 16_556
O2 Ce1 O1 140.6(2) . 16_556
O2 Ce1 O1 50.99(19) 16_556 16_556
O3 Ce1 O1 78.7(2) 16_556 .
O3 Ce1 O1 75.9(2) . .
O4 Ce1 O1 125.3(2) 17_646 .
O4 Ce1 O1 71.4(2) 3_765 .
O2 Ce1 O1 51.0(2) . .
O2 Ce1 O1 140.6(2) 16_556 .
O1 Ce1 O1 147.0(3) 16_556 .
O3 Ce1 N2 140.78(19) 16_556 3_765
O3 Ce1 N2 140.78(18) . 3_765
O4 Ce1 N2 62.84(14) 17_646 3_765
O4 Ce1 N2 62.85(15) 3_765 3_765
O2 Ce1 N2 75.38(16) . 3_765
O2 Ce1 N2 75.39(16) 16_556 3_765
O1 Ce1 N2 106.52(14) 16_556 3_765
O1 Ce1 N2 106.51(14) . 3_765
O3 Ce1 C1 73.9(2) 16_556 .
O3 Ce1 C1 100.0(2) . .
O4 Ce1 C1 99.4(2) 17_646 .
O4 Ce1 C1 84.2(2) 3_765 .
O2 Ce1 C1 25.5(3) . .
O2 Ce1 C1 159.5(2) 16_556 .
O1 Ce1 C1 149.4(2) 16_556 .
O1 Ce1 C1 26.0(2) . .
N2 Ce1 C1 93.9(2) 3_765 .
O3 Ce1 C1 100.0(2) 16_556 16_556
O3 Ce1 C1 73.9(2) . 16_556
O4 Ce1 C1 84.2(2) 17_646 16_556
O4 Ce1 C1 99.4(2) 3_765 16_556
O2 Ce1 C1 159.5(2) . 16_556
O2 Ce1 C1 25.5(3) 16_556 16_556
O1 Ce1 C1 26.0(2) 16_556 16_556
O1 Ce1 C1 149.4(2) . 16_556
N2 Ce1 C1 93.9(2) 3_765 16_556
C1 Ce1 C1 172.3(4) . 16_556
O3 Ce1 Na1 110.81(19) 16_556 .
O3 Ce1 Na1 65.62(18) . .
O4 Ce1 Na1 146.59(15) 17_646 .
O4 Ce1 Na1 36.78(15) 3_765 .
O2 Ce1 Na1 77.14(17) . .
O2 Ce1 Na1 103.96(17) 16_556 .
O1 Ce1 Na1 140.55(15) 16_556 .
O1 Ce1 Na1 37.51(14) . .
N2 Ce1 Na1 92.126(11) 3_765 .
C1 Ce1 Na1 58.29(18) . .
C1 Ce1 Na1 121.37(17) 16_556 .
C9 N2 C9 127.3(14) 18_656 .
C9 N2 Ce1 116.3(7) 18_656 2_645
C9 N2 Ce1 116.4(7) . 2_645
O4 Na1 O4 92.7(3) . 2_645
O4 Na1 O4 92.7(3) . 3_765
O4 Na1 O4 92.7(3) 2_645 3_765
O4 Na1 O1 77.1(2) . 2_645
O4 Na1 O1 82.9(2) 2_645 2_645
O4 Na1 O1 168.7(3) 3_765 2_645
O4 Na1 O1 168.7(3) . 3_765
O4 Na1 O1 77.1(2) 2_645 3_765
O4 Na1 O1 82.9(2) 3_765 3_765
O1 Na1 O1 106.12(19) 2_645 3_765
O4 Na1 O1 82.9(2) . .
O4 Na1 O1 168.7(3) 2_645 .
O4 Na1 O1 77.2(2) 3_765 .
O1 Na1 O1 106.12(19) 2_645 .
O1 Na1 O1 106.1(2) 3_765 .
O4 Na1 Ce1 38.81(16) . 2_645
O4 Na1 Ce1 75.38(16) 2_645 2_645
O4 Na1 Ce1 127.3(2) 3_765 2_645
O1 Na1 Ce1 41.50(14) 2_645 2_645
O1 Na1 Ce1 139.55(16) 3_765 2_645
O1 Na1 Ce1 106.65(15) . 2_645
O4 Na1 Ce1 127.3(2) . 3_765
O4 Na1 Ce1 38.81(15) 2_645 3_765
O4 Na1 Ce1 75.38(16) 3_765 3_765
O1 Na1 Ce1 106.65(15) 2_645 3_765
O1 Na1 Ce1 41.50(14) 3_765 3_765
O1 Na1 Ce1 139.55(15) . 3_765
Ce1 Na1 Ce1 113.57(6) 2_645 3_765
O4 Na1 Ce1 75.38(16) . .
O4 Na1 Ce1 127.3(2) 2_645 .
O4 Na1 Ce1 38.81(15) 3_765 .
O1 Na1 Ce1 139.55(15) 2_645 .
O1 Na1 Ce1 106.65(15) 3_765 .
O1 Na1 Ce1 41.50(14) . .
Ce1 Na1 Ce1 113.56(6) 2_645 .
Ce1 Na1 Ce1 113.56(6) 3_765 .
O4 Na1 Na2 56.7(2) . .
O4 Na1 Na2 56.7(2) 2_645 .
O4 Na1 Na2 56.7(2) 3_765 .
O1 Na1 Na2 112.64(18) 2_645 .
O1 Na1 Na2 112.64(17) 3_765 .
O1 Na1 Na2 112.64(17) . .
Ce1 Na1 Na2 75.02(7) 2_645 .
Ce1 Na1 Na2 75.02(7) 3_765 .
Ce1 Na1 Na2 75.02(7) . .
C1 O1 Na1 133.3(6) . .
C1 O1 Ce1 90.9(5) . .
Na1 O1 Ce1 101.0(2) . .
C1 O2 Ce1 93.7(5) . .
C8 O3 Ce1 133.1(5) . .
C8 O4 Na1 122.7(6) . .
C8 O4 Ce1 125.7(6) . 2_645
Na1 O4 Ce1 104.4(2) . 2_645

loop_
_geom_bond_atom_site_label_1
_geom_bond_atom_site_label_2
_geom_bond_distance
_geom_bond_site_symmetry_2
C1 O2 1.256(12) .
C1 O1 1.275(10) .
C1 C2 1.499(11) .
C1 Ce1 2.908(8) .
C2 C7 1.390(12) .
C2 C3 1.401(13) .
C3 C4 1.394(13) .
C4 C5 1.377(15) .
C5 C6 1.415(16) .
C5 C5 1.481(18) 6_767
C6 C7 1.381(13) .
C8 O4 1.251(11) .
C8 O3 1.271(11) .
C8 C9 1.489(16) .
C9 N2 1.370(14) .
Ce1 O3 2.442(6) 16_556
Ce1 O3 2.442(6) .
Ce1 O4 2.487(7) 17_646
Ce1 O4 2.487(6) 3_765
Ce1 O2 2.543(6) .
Ce1 O2 2.543(6) 16_556
Ce1 O1 2.595(6) 16_556
Ce1 O1 2.595(6) .
Ce1 N2 2.640(12) 3_765
Ce1 C1 2.908(8) 16_556
Ce1 Na1 3.8435(13) .
N2 C9 1.370(14) 18_656
N2 Ce1 2.640(12) 2_645
Na1 O4 2.376(7) .
Na1 O4 2.376(7) 2_645
Na1 O4 2.376(7) 3_765
Na1 O1 2.384(6) 2_645
Na1 O1 2.384(6) 3_765
Na1 O1 2.384(6) .
Na1 Ce1 3.8435(13) 2_645
Na1 Ce1 3.8435(13) 3_765
Na1 Na2 4.14(2) .
O4 Ce1 2.487(6) 2_645
